data_7055608
loop_
_publ_author_name
'Smith, Jermaine A.'
'Singh-Wilmot, Marvadeen A.'
'Carter, Korey P.'
'Cahill, Christopher L.'
'Lough, Alan J.'
'Knee, Christopher S.'

_publ_section_title
;
 Eight rare earth metal organic frameworks and coordination polymers from
 2-nitroterephthlate: syntheses, structures, solid-state luminescence and
 an unprecedented topology
;
_journal_issue 9
_journal_name_full 'New J. Chem.'
_journal_page_first 7338
_journal_paper_doi 10.1039/C6NJ00822D
_journal_volume 40
_journal_year 2016
_chemical_formula_moiety 'C24 H13 Er2 N3 O20, 2(H2 O)'
_chemical_formula_sum 'C24 H17 Er2 N3 O22'
_chemical_formula_weight 1033.92
_space_group_crystal_system monoclinic
_space_group_IT_number 15
_space_group_name_Hall '-C 2yc'
_space_group_name_H-M_alt 'C 1 2/c 1'
_symmetry_space_group_name_Hall '-C 2yc'
_symmetry_space_group_name_H-M 'C 1 2/c 1'
_atom_sites_solution_hydrogens mixed
_audit_creation_method SHELXL-2014/7
_audit_update_record
;
2015-11-09 deposited with the CCDC.
2016-06-08 downloaded from the CCDC.
;
_cell_angle_alpha 90
_cell_angle_beta 90.2242(12)
_cell_angle_gamma 90
_cell_formula_units_Z 4
_cell_length_a 16.6713(7)
_cell_length_b 11.2905(5)
_cell_length_c 15.2129(7)
_cell_measurement_reflns_used 9884
_cell_measurement_temperature 147(2)
_cell_measurement_theta_max 27.51
_cell_measurement_theta_min 2.55
_cell_volume 2863.5(2)
_computing_cell_refinement APEX2
_computing_data_collection 'APEX2 (Bruker, 2014)'
_computing_data_reduction 'SAINT (Bruker, 2014)'
_computing_molecular_graphics 'PLATON (Spek, 2009)'
_computing_publication_material 'SHELXTL (Sheldrick, 2008)'
_computing_structure_refinement 'SHELXL-2014/7 (Sheldrick, 2015)'
_computing_structure_solution 'SHELXT (Sheldrick, 2008)'
_diffrn_ambient_temperature 147(2)
_diffrn_measured_fraction_theta_full 1.000
_diffrn_measured_fraction_theta_max 0.999
_diffrn_measurement_device_type 'Bruker Kappa APEX-DUO CCD'
_diffrn_measurement_method '\f and \w scans'
_diffrn_radiation_type MoK\a
_diffrn_radiation_wavelength 0.71073
_diffrn_reflns_av_R_equivalents 0.0222
_diffrn_reflns_av_unetI/netI 0.0163
_diffrn_reflns_Laue_measured_fraction_full 1.000
_diffrn_reflns_Laue_measured_fraction_max 0.999
_diffrn_reflns_limit_h_max 21
_diffrn_reflns_limit_h_min -19
_diffrn_reflns_limit_k_max 14
_diffrn_reflns_limit_k_min -14
_diffrn_reflns_limit_l_max 19
_diffrn_reflns_limit_l_min -18
_diffrn_reflns_number 18247
_diffrn_reflns_point_group_measured_fraction_full 1.000
_diffrn_reflns_point_group_measured_fraction_max 0.999
_diffrn_reflns_theta_full 25.242
_diffrn_reflns_theta_max 27.507
_diffrn_reflns_theta_min 2.179
_diffrn_source 'sealed tube with Bruker Triumph monochromator'
_exptl_absorpt_coefficient_mu 5.931
_exptl_absorpt_correction_T_max 0.7456
_exptl_absorpt_correction_T_min 0.6352
_exptl_absorpt_correction_type multi-scan
_exptl_absorpt_process_details 'SADABS (Sheldrick, 1996)'
_exptl_crystal_colour colourless
_exptl_crystal_density_diffrn 2.398
_exptl_crystal_description needle
_exptl_crystal_F_000 1976
_exptl_crystal_size_max 0.240
_exptl_crystal_size_mid 0.140
_exptl_crystal_size_min 0.100
_refine_diff_density_max 0.621
_refine_diff_density_min -0.623
_refine_diff_density_rms 0.105
_refine_ls_extinction_method none
_refine_ls_goodness_of_fit_ref 1.080
_refine_ls_hydrogen_treatment constr
_refine_ls_matrix_type full
_refine_ls_number_parameters 246
_refine_ls_number_reflns 3294
_refine_ls_number_restraints 12
_refine_ls_restrained_S_all 1.107
_refine_ls_R_factor_all 0.0194
_refine_ls_R_factor_gt 0.0147
_refine_ls_shift/su_max 0.004
_refine_ls_shift/su_mean 0.000
_refine_ls_structure_factor_coef Fsqd
_refine_ls_weighting_details 'w=1/[\s^2^(Fo^2^)+(0.0131P)^2^+7.2869P] where P=(Fo^2^+2Fc^2^)/3'
_refine_ls_weighting_scheme calc
_refine_ls_wR_factor_gt 0.0320
_refine_ls_wR_factor_ref 0.0335
_reflns_Friedel_coverage 0.000
_reflns_number_gt 2954
_reflns_number_total 3294
_reflns_threshold_expression 'I > 2\s(I)'
_cod_data_source_file c6nj00822d2.cif
_cod_data_source_block d14180
_cod_depositor_comments 'Adding full bibliography for 7055606--7055611.cif.'
_cod_database_code 7055608
_shelx_shelxl_version_number 2014/7
_shelx_space_group_comment
; 
The symmetry employed for this shelxl refinement is uniquely defined 
by the following loop, which should always be used as a source of 
symmetry information in preference to the above space-group names. 
They are only intended as comments. 
;
_shelx_estimated_absorpt_t_min 0.330
_shelx_estimated_absorpt_t_max 0.588

loop_
_space_group_symop_operation_xyz
'x, y, z'
'-x, y, -z+1/2'
'x+1/2, y+1/2, z'
'-x+1/2, y+1/2, -z+1/2'
'-x, -y, -z'
'x, -y, z-1/2'
'-x+1/2, -y+1/2, -z'
'x+1/2, -y+1/2, z-1/2'

loop_
_atom_site_label
_atom_site_type_symbol
_atom_site_fract_x
_atom_site_fract_y
_atom_site_fract_z
_atom_site_U_iso_or_equiv
_atom_site_adp_type
_atom_site_occupancy
_atom_site_site_symmetry_order
_atom_site_calc_flag
_atom_site_refinement_flags_posn
_atom_site_refinement_flags_adp
_atom_site_refinement_flags_occupancy
_atom_site_disorder_assembly
_atom_site_disorder_group
Er1 Er 0.53440(2) 0.35428(2) 0.62675(2) 0.00656(4) Uani 1 1 d . . . . .
O1 O 0.43485(10) 0.35245(14) 0.52649(11) 0.0131(3) Uani 1 1 d . . . . .
O2 O 0.39763(9) 0.52615(14) 0.46910(10) 0.0105(3) Uani 1 1 d . . . . .
O3 O 0.07957(10) 0.15380(14) 0.28695(11) 0.0121(3) Uani 1 1 d . . . . .
O4 O 0.16935(10) 0.17165(15) 0.18364(11) 0.0142(4) Uani 1 1 d . . . . .
O5 O 0.21323(12) -0.00464(16) 0.32907(13) 0.0257(4) Uani 1 1 d . U . . .
O6 O 0.31584(18) -0.0087(2) 0.4131(2) 0.0724(10) Uani 1 1 d . U . . .
O7 O 0.51888(10) 0.54317(14) 0.67927(10) 0.0128(3) Uani 1 1 d . . . . .
O8 O 0.52499(11) 1.15971(14) 0.68122(11) 0.0145(4) Uani 1 1 d . . . . .
O11 O 0.59439(11) 0.22352(15) 0.52820(11) 0.0185(4) Uani 1 1 d . . . . .
H1O H 0.6106 0.1559 0.5462 0.028 Uiso 1 1 d R U . . .
H2O H 0.6273 0.2289 0.4868 0.028 Uiso 1 1 d R U . . .
N1 N 0.26551(13) 0.04450(18) 0.37192(15) 0.0200(5) Uani 1 1 d . U . . .
C1 C 0.39097(13) 0.4158(2) 0.47774(14) 0.0094(4) Uani 1 1 d . . . . .
C2 C 0.32601(14) 0.3524(2) 0.42695(15) 0.0105(4) Uani 1 1 d . . . . .
C3 C 0.26772(15) 0.4163(2) 0.38136(16) 0.0160(5) Uani 1 1 d . . . . .
H3A H 0.2675 0.5004 0.3844 0.019 Uiso 1 1 calc R U . . .
C4 C 0.20990(16) 0.3582(2) 0.33143(17) 0.0179(5) Uani 1 1 d . . . . .
H4A H 0.1706 0.4031 0.3008 0.022 Uiso 1 1 calc R U . . .
C5 C 0.20873(14) 0.2357(2) 0.32563(15) 0.0113(5) Uani 1 1 d . . . . .
C6 C 0.26660(15) 0.1741(2) 0.37393(16) 0.0124(5) Uani 1 1 d . . . . .
C7 C 0.32426(14) 0.2296(2) 0.42439(15) 0.0117(5) Uani 1 1 d . . . . .
H7A H 0.3622 0.1845 0.4569 0.014 Uiso 1 1 calc R U . . .
C8 C 0.14958(14) 0.1801(2) 0.26315(15) 0.0112(5) Uani 1 1 d . . . . .
C9 C 0.5000 0.5940(3) 0.7500 0.0108(6) Uani 1 2 d S T P . .
C10 C 0.5000 0.7272(3) 0.7500 0.0118(6) Uani 1 2 d S T P . .
C11 C 0.49711(15) 0.7893(2) 0.67102(16) 0.0142(5) Uani 1 1 d . . . . .
H11 H 0.4961 0.7478 0.6167 0.017 Uiso 1 1 calc R U . A 1
O9 O 0.4164(2) 1.0239(3) 0.5736(3) 0.0262(9) Uani 0.5 1 d . . P B 1
O10 O 0.5304(2) 0.9555(3) 0.5284(2) 0.0261(9) Uani 0.5 1 d . . P B 1
N2 N 0.4793(3) 0.9688(3) 0.5847(3) 0.0149(9) Uani 0.5 1 d . . P B 1
C12 C 0.49576(16) 0.9116(2) 0.67200(15) 0.0158(5) Uani 0.5 1 d . . P B 1
C13 C 0.5000 0.9761(3) 0.7500 0.0159(7) Uani 0.5 2 d S T P B 1
C14 C 0.5000 1.1097(3) 0.7500 0.0125(7) Uani 0.5 2 d S T P B 1
C12A C 0.49576(16) 0.9116(2) 0.67200(15) 0.0158(5) Uani 0.5 1 d . . P B 2
H12A H 0.4918 0.9531 0.6178 0.019 Uiso 0.5 1 calc R U P B 2
C13A C 0.5000 0.9761(3) 0.7500 0.0159(7) Uani 0.5 2 d S T P B 2
C14A C 0.5000 1.1097(3) 0.7500 0.0125(7) Uani 0.5 2 d S T P B 2
O1W O 0.68589(14) 0.2565(2) 0.38857(16) 0.0420(6) Uani 1 1 d . . . . .
H1WA H 0.7330 0.2188 0.3629 0.063 Uiso 1 1 d R U . . .
H1WB H 0.6830 0.3334 0.3684 0.063 Uiso 1 1 d R U . . .

loop_
_atom_site_aniso_label
_atom_site_aniso_U_11
_atom_site_aniso_U_22
_atom_site_aniso_U_33
_atom_site_aniso_U_23
_atom_site_aniso_U_13
_atom_site_aniso_U_12
Er1 0.00803(6) 0.00502(5) 0.00662(5) 0.00015(4) -0.00186(3) -0.00009(4)
O1 0.0130(9) 0.0136(8) 0.0126(8) 0.0029(7) -0.0066(6) -0.0025(7)
O2 0.0110(8) 0.0104(8) 0.0101(8) -0.0005(6) -0.0004(6) -0.0022(6)
O3 0.0086(8) 0.0141(8) 0.0136(8) 0.0014(6) -0.0010(6) -0.0036(7)
O4 0.0122(9) 0.0193(9) 0.0110(8) -0.0012(7) -0.0010(6) -0.0031(7)
O5 0.0284(11) 0.0150(9) 0.0337(11) -0.0020(8) -0.0147(9) -0.0060(8)
O6 0.0692(19) 0.0149(11) 0.133(3) -0.0038(14) -0.0773(19) 0.0075(12)
O7 0.0189(9) 0.0077(8) 0.0118(8) -0.0006(6) 0.0047(7) -0.0006(7)
O8 0.0263(10) 0.0065(8) 0.0108(8) 0.0005(6) 0.0037(7) -0.0009(7)
O11 0.0283(10) 0.0119(8) 0.0153(9) 0.0007(7) 0.0064(7) 0.0052(7)
N1 0.0176(11) 0.0128(11) 0.0295(12) -0.0030(9) -0.0089(9) 0.0014(9)
C1 0.0080(11) 0.0126(11) 0.0077(11) -0.0005(8) 0.0012(8) -0.0018(9)
C2 0.0099(11) 0.0123(11) 0.0094(11) 0.0008(9) -0.0012(8) -0.0039(9)
C3 0.0170(13) 0.0098(12) 0.0210(13) 0.0016(9) -0.0066(10) -0.0027(10)
C4 0.0171(13) 0.0134(12) 0.0232(13) 0.0046(10) -0.0112(10) -0.0020(10)
C5 0.0091(11) 0.0145(11) 0.0103(11) 0.0000(9) -0.0006(8) -0.0029(9)
C6 0.0124(12) 0.0105(11) 0.0144(12) -0.0019(9) -0.0008(9) 0.0004(9)
C7 0.0099(11) 0.0127(11) 0.0126(11) 0.0009(9) -0.0028(9) 0.0008(9)
C8 0.0126(12) 0.0089(10) 0.0121(12) 0.0008(8) -0.0032(9) -0.0018(9)
C9 0.0106(16) 0.0081(15) 0.0137(16) 0.000 0.0018(12) 0.000
C10 0.0154(17) 0.0048(14) 0.0152(17) 0.000 0.0014(13) 0.000
C11 0.0194(13) 0.0095(11) 0.0136(12) -0.0019(9) 0.0018(9) -0.0007(9)
O9 0.029(2) 0.026(2) 0.023(2) 0.0005(16) -0.0055(17) 0.0104(17)
O10 0.032(2) 0.026(2) 0.020(2) 0.0062(16) 0.0088(17) 0.0039(17)
N2 0.019(2) 0.0115(19) 0.014(2) 0.0000(15) -0.0016(17) 0.0002(17)
C12 0.0276(14) 0.0115(12) 0.0084(11) 0.0017(9) 0.0043(10) -0.0005(10)
C13 0.029(2) 0.0073(15) 0.0119(17) 0.000 0.0059(14) 0.000
C14 0.0209(19) 0.0055(14) 0.0112(16) 0.000 -0.0012(13) 0.000
C12A 0.0276(14) 0.0115(12) 0.0084(11) 0.0017(9) 0.0043(10) -0.0005(10)
C13A 0.029(2) 0.0073(15) 0.0119(17) 0.000 0.0059(14) 0.000
C14A 0.0209(19) 0.0055(14) 0.0112(16) 0.000 -0.0012(13) 0.000
O1W 0.0398(13) 0.0302(12) 0.0563(15) 0.0086(11) 0.0247(11) 0.0070(10)

loop_
_atom_type_symbol
_atom_type_description
_atom_type_scat_dispersion_real
_atom_type_scat_dispersion_imag
_atom_type_scat_source
C C 0.0033 0.0016 'International Tables Vol C Tables 4.2.6.8 and 6.1.1.4'
H H 0.0000 0.0000 'International Tables Vol C Tables 4.2.6.8 and 6.1.1.4'
N N 0.0061 0.0033 'International Tables Vol C Tables 4.2.6.8 and 6.1.1.4'
O O 0.0106 0.0060 'International Tables Vol C Tables 4.2.6.8 and 6.1.1.4'
Er Er -0.2586 4.9576 'International Tables Vol C Tables 4.2.6.8 and 6.1.1.4'

loop_
_geom_angle_atom_site_label_1
_geom_angle_atom_site_label_2
_geom_angle_atom_site_label_3
_geom_angle
_geom_angle_site_symmetry_1
_geom_angle_site_symmetry_3
O1 Er1 O2 86.52(6) . 5_666
O1 Er1 O7 99.25(6) . .
O2 Er1 O7 74.36(6) 5_666 .
O1 Er1 O3 77.24(6) . 7_556
O2 Er1 O3 142.49(6) 5_666 7_556
O7 Er1 O3 75.23(6) . 7_556
O1 Er1 O11 82.84(6) . .
O2 Er1 O11 75.49(6) 5_666 .
O7 Er1 O11 149.57(6) . .
O3 Er1 O11 133.98(6) 7_556 .
O1 Er1 O8 100.38(6) . 1_545
O2 Er1 O8 143.92(6) 5_666 1_545
O7 Er1 O8 137.55(6) . 1_545
O3 Er1 O8 73.00(6) 7_556 1_545
O11 Er1 O8 70.42(6) . 1_545
O1 Er1 O4 157.18(6) . 8_556
O2 Er1 O4 80.66(6) 5_666 8_556
O7 Er1 O4 95.38(6) . 8_556
O3 Er1 O4 123.72(6) 7_556 8_556
O11 Er1 O4 75.73(6) . 8_556
O8 Er1 O4 79.90(6) 1_545 8_556
O1 Er1 O3 149.54(6) . 8_556
O2 Er1 O3 118.99(5) 5_666 8_556
O7 Er1 O3 74.54(5) . 8_556
O3 Er1 O3 72.33(6) 7_556 8_556
O11 Er1 O3 117.78(6) . 8_556
O8 Er1 O3 69.50(5) 1_545 8_556
O4 Er1 O3 52.01(5) 8_556 8_556
O1 Er1 C8 170.44(6) . 8_556
O2 Er1 C8 102.14(6) 5_666 8_556
O7 Er1 C8 87.11(6) . 8_556
O3 Er1 C8 97.70(6) 7_556 8_556
O11 Er1 C8 95.31(6) . 8_556
O8 Er1 C8 70.24(6) 1_545 8_556
O4 Er1 C8 26.06(6) 8_556 8_556
O3 Er1 C8 26.23(6) 8_556 8_556
O1 Er1 Er1 115.47(4) . 2_656
O2 Er1 Er1 139.05(4) 5_666 2_656
O7 Er1 Er1 68.48(4) . 2_656
O3 Er1 Er1 38.27(4) 7_556 2_656
O11 Er1 Er1 137.88(4) . 2_656
O8 Er1 Er1 69.12(4) 1_545 2_656
O4 Er1 Er1 86.17(4) 8_556 2_656
O3 Er1 Er1 34.23(4) 8_556 2_656
C8 Er1 Er1 60.19(5) 8_556 2_656
C1 O1 Er1 144.85(15) . .
C1 O2 Er1 133.98(14) . 5_666
C8 O3 Er1 159.41(16) . 7_556
C8 O3 Er1 90.24(13) . 8_455
Er1 O3 Er1 107.49(6) 7_556 8_455
C8 O4 Er1 96.09(14) . 8_455
C9 O7 Er1 138.58(17) . .
C14A O8 Er1 137.12(17) . 1_565
C14 O8 Er1 137.12(17) . 1_565
Er1 O11 H1O 119.7 . .
Er1 O11 H2O 136.1 . .
H1O O11 H2O 95.6 . .
O6 N1 O5 123.1(2) . .
O6 N1 C6 118.6(2) . .
O5 N1 C6 118.3(2) . .
O2 C1 O1 124.9(2) . .
O2 C1 C2 118.7(2) . .
O1 C1 C2 116.5(2) . .
C7 C2 C3 119.3(2) . .
C7 C2 C1 120.2(2) . .
C3 C2 C1 120.5(2) . .
C4 C3 C2 120.6(2) . .
C4 C3 H3A 119.7 . .
C2 C3 H3A 119.7 . .
C5 C4 C3 121.0(2) . .
C5 C4 H4A 119.5 . .
C3 C4 H4A 119.5 . .
C4 C5 C6 117.0(2) . .
C4 C5 C8 117.7(2) . .
C6 C5 C8 125.1(2) . .
C7 C6 C5 123.1(2) . .
C7 C6 N1 118.4(2) . .
C5 C6 N1 118.6(2) . .
C6 C7 C2 119.0(2) . .
C6 C7 H7A 120.5 . .
C2 C7 H7A 120.5 . .
O4 C8 O3 120.3(2) . .
O4 C8 C5 117.7(2) . .
O3 C8 C5 121.5(2) . .
O4 C8 Er1 57.85(12) . 8_455
O3 C8 Er1 63.53(12) . 8_455
C5 C8 Er1 162.89(16) . 8_455
O7 C9 O7 125.8(3) 2_656 .
O7 C9 C10 117.08(15) 2_656 .
O7 C9 C10 117.08(15) . .
C11 C10 C11 119.5(3) 2_656 .
C11 C10 C9 120.23(15) 2_656 .
C11 C10 C9 120.23(15) . .
C12A C11 C10 119.6(2) . .
C12 C11 C10 119.6(2) . .
C12 C11 H11 120.2 . .
C10 C11 H11 120.2 . .
N2 O9 O10 76.3(3) . 5_676
N2 O10 O10 82.2(4) . 5_676
N2 O10 O9 159.1(4) . 5_676
O10 O10 O9 77.1(3) 5_676 5_676
O10 N2 O9 124.2(4) . .
O10 N2 C12 116.3(4) . .
O9 N2 C12 119.5(4) . .
C11 C12 C13 122.1(2) . .
C11 C12 N2 115.1(2) . .
C13 C12 N2 122.5(3) . .
C12 C13 C12 117.0(3) 2_656 .
C12 C13 C14 121.50(15) 2_656 .
C12 C13 C14 121.50(15) . .
O8 C14 O8 126.8(3) . 2_656
O8 C14 C13 116.60(15) . .
O8 C14 C13 116.60(15) 2_656 .
C11 C12A C13A 122.1(2) . .
C11 C12A H12A 119.0 . .
C13A C12A H12A 119.0 . .
C12A C13A C12A 117.0(3) 2_656 .
C12A C13A C14A 121.50(15) 2_656 .
C12A C13A C14A 121.50(15) . .
O8 C14A O8 126.8(3) . 2_656
O8 C14A C13A 116.60(15) . .
O8 C14A C13A 116.60(15) 2_656 .
H1WA O1W H1WB 108.6 . .

loop_
_geom_bond_atom_site_label_1
_geom_bond_atom_site_label_2
_geom_bond_distance
_geom_bond_site_symmetry_2
Er1 O1 2.2499(16) .
Er1 O2 2.2904(16) 5_666
Er1 O7 2.2925(15) .
Er1 O3 2.3155(16) 7_556
Er1 O11 2.3322(17) .
Er1 O8 2.3532(15) 1_545
Er1 O4 2.4250(17) 8_556
Er1 O3 2.5495(16) 8_556
Er1 C8 2.848(2) 8_556
Er1 Er1 3.9257(3) 2_656
O1 C1 1.262(3) .
O2 C1 1.258(3) .
O2 Er1 2.2903(16) 5_666
O3 C8 1.259(3) .
O3 Er1 2.3156(16) 7_556
O3 Er1 2.5495(16) 8_455
O4 C8 1.258(3) .
O4 Er1 2.4249(17) 8_455
O5 N1 1.220(3) .
O6 N1 1.206(3) .
O7 C9 1.260(2) .
O8 C14A 1.261(2) .
O8 C14 1.261(2) .
O8 Er1 2.3533(15) 1_565
O11 H1O 0.8549 .
O11 H2O 0.8394 .
N1 C6 1.463(3) .
C1 C2 1.508(3) .
C2 C7 1.387(3) .
C2 C3 1.393(3) .
C3 C4 1.390(3) .
C3 H3A 0.9500 .
C4 C5 1.386(3) .
C4 H4A 0.9500 .
C5 C6 1.396(3) .
C5 C8 1.504(3) .
C6 C7 1.379(3) .
C7 H7A 0.9500 .
C8 Er1 2.848(2) 8_455
C9 O7 1.260(2) 2_656
C9 C10 1.504(4) .
C10 C11 1.392(3) 2_656
C10 C11 1.392(3) .
C11 C12A 1.381(3) .
C11 C12 1.381(3) .
C11 H11 0.9500 .
O9 N2 1.231(5) .
O9 O10 1.805(5) 5_676
O10 N2 1.220(5) .
O10 O10 1.667(8) 5_676
O10 O9 1.805(5) 5_676
N2 C12 1.501(5) .
C12 C13 1.394(3) .
C13 C12 1.394(3) 2_656
C13 C14 1.509(5) .
C14 O8 1.261(2) 2_656
C12A C13A 1.394(3) .
C12A H12A 0.9500 .
C13A C12A 1.394(3) 2_656
C13A C14A 1.509(5) .
C14A O8 1.261(2) 2_656
O1W H1WA 0.9764 .
O1W H1WB 0.9220 .

loop_
_geom_hbond_atom_site_label_D
_geom_hbond_atom_site_label_H
_geom_hbond_atom_site_label_A
_geom_hbond_distance_DH
_geom_hbond_distance_HA
_geom_hbond_distance_DA
_geom_hbond_angle_DHA
_geom_hbond_site_symmetry_A
O11 H1O O6 0.85 2.15 2.985(3) 163.8 5_656
O11 H2O O1W 0.84 1.82 2.646(3) 170.3 .
O1W H1WA O4 0.98 1.86 2.823(3) 170.4 2_655
O1W H1WB O5 0.92 1.99 2.882(3) 162.3 3

loop_
_geom_torsion_atom_site_label_1
_geom_torsion_atom_site_label_2
_geom_torsion_atom_site_label_3
_geom_torsion_atom_site_label_4
_geom_torsion
_geom_torsion_site_symmetry_1
_geom_torsion_site_symmetry_4
Er1 O2 C1 O1 92.4(3) 5_666 .
Er1 O2 C1 C2 -87.8(2) 5_666 .
Er1 O1 C1 O2 4.7(4) . .
Er1 O1 C1 C2 -175.15(18) . .
O2 C1 C2 C7 170.3(2) . .
O1 C1 C2 C7 -9.8(3) . .
O2 C1 C2 C3 -8.9(3) . .
O1 C1 C2 C3 170.9(2) . .
C7 C2 C3 C4 -2.1(4) . .
C1 C2 C3 C4 177.2(2) . .
C2 C3 C4 C5 0.0(4) . .
C3 C4 C5 C6 1.7(4) . .
C3 C4 C5 C8 -173.9(2) . .
C4 C5 C6 C7 -1.3(4) . .
C8 C5 C6 C7 174.0(2) . .
C4 C5 C6 N1 177.9(2) . .
C8 C5 C6 N1 -6.8(4) . .
O6 N1 C6 C7 -1.3(4) . .
O5 N1 C6 C7 178.2(2) . .
O6 N1 C6 C5 179.5(3) . .
O5 N1 C6 C5 -1.1(4) . .
C5 C6 C7 C2 -0.8(4) . .
N1 C6 C7 C2 -180.0(2) . .
C3 C2 C7 C6 2.5(4) . .
C1 C2 C7 C6 -176.8(2) . .
Er1 O4 C8 O3 12.0(2) 8_455 .
Er1 O4 C8 C5 -160.89(18) 8_455 .
Er1 O3 C8 O4 -161.4(3) 7_556 .
Er1 O3 C8 O4 -11.4(2) 8_455 .
Er1 O3 C8 C5 11.3(6) 7_556 .
Er1 O3 C8 C5 161.3(2) 8_455 .
Er1 O3 C8 Er1 -150.0(4) 7_556 8_455
C4 C5 C8 O4 83.9(3) . .
C6 C5 C8 O4 -91.4(3) . .
C4 C5 C8 O3 -89.0(3) . .
C6 C5 C8 O3 95.8(3) . .
C4 C5 C8 Er1 13.5(7) . 8_455
C6 C5 C8 Er1 -161.8(4) . 8_455
Er1 O7 C9 O7 -0.91(11) . 2_656
Er1 O7 C9 C10 179.09(11) . .
O7 C9 C10 C11 18.58(15) 2_656 2_656
O7 C9 C10 C11 -161.42(15) . 2_656
O7 C9 C10 C11 -161.41(15) 2_656 .
O7 C9 C10 C11 18.58(15) . .
C11 C10 C11 C12A -1.10(18) 2_656 .
C9 C10 C11 C12A 178.90(17) . .
C11 C10 C11 C12 -1.10(18) 2_656 .
C9 C10 C11 C12 178.90(17) . .
O10 O10 N2 O9 4.5(6) 5_676 .
O9 O10 N2 O9 11.6(15) 5_676 .
O10 O10 N2 C12 -176.4(3) 5_676 .
O9 O10 N2 C12 -169.3(9) 5_676 .
O10 O9 N2 O10 -4.2(5) 5_676 .
O10 O9 N2 C12 176.7(4) 5_676 .
C10 C11 C12 C13 2.3(4) . .
C10 C11 C12 N2 -170.6(2) . .
O10 N2 C12 C11 -66.0(5) . .
O9 N2 C12 C11 113.1(4) . .
O10 N2 C12 C13 121.2(4) . .
O9 N2 C12 C13 -59.7(5) . .
C11 C12 C13 C12 -1.14(18) . 2_656
N2 C12 C13 C12 171.2(3) . 2_656
C11 C12 C13 C14 178.85(18) . .
N2 C12 C13 C14 -8.8(3) . .
Er1 O8 C14 O8 -5.74(11) 1_565 2_656
Er1 O8 C14 C13 174.25(11) 1_565 .
C12 C13 C14 O8 154.91(16) 2_656 .
C12 C13 C14 O8 -25.09(16) . .
C12 C13 C14 O8 -25.09(16) 2_656 2_656
C12 C13 C14 O8 154.91(16) . 2_656
C10 C11 C12A C13A 2.3(4) . .
C11 C12A C13A C12A -1.14(18) . 2_656
C11 C12A C13A C14A 178.85(18) . .
Er1 O8 C14A O8 -5.74(11) 1_565 2_656
Er1 O8 C14A C13A 174.25(11) 1_565 .
C12A C13A C14A O8 154.91(16) 2_656 .
C12A C13A C14A O8 -25.09(16) . .
C12A C13A C14A O8 -25.09(16) 2_656 2_656
C12A C13A C14A O8 154.91(16) . 2_656
